data_7108720
loop_
_publ_author_name
'Jian-Rong Li'
'Wei-Wei Xiong'
'Zai-Lai Xie'
'Cheng-Feng Du'
'Guo-Dong Zou'
'Xiao-Ying Huang'

_publ_section_title
;
 From selenidostannates to silver-selenidostannate: structural variation
 of chalcogenidometallates synthesized in ionic liquids
;
_journal_name_full Chem.Commun.
_journal_page_first 181
_journal_paper_doi 10.1039/c2cc37051d
_journal_volume 49
_journal_year 2013
_chemical_formula_moiety 'Sn3 Se7, 2(C8 H15 N2)'
_chemical_formula_sum 'C16 H30 N4 Se7 Sn3'
_chemical_formula_weight 1187.23
_chemical_name_systematic
;
?
;
_space_group_IT_number 14
_symmetry_cell_setting monoclinic
_symmetry_space_group_name_Hall '-P 2ybc'
_symmetry_space_group_name_H-M 'P 1 21/c 1'
_atom_sites_solution_hydrogens geom
_atom_sites_solution_primary direct
_atom_sites_solution_secondary difmap
_audit_creation_method SHELXL-97
_cell_angle_alpha 90.00
_cell_angle_beta 92.749(7)
_cell_angle_gamma 90.00
_cell_formula_units_Z 4
_cell_length_a 14.270(5)
_cell_length_b 15.549(6)
_cell_length_c 14.377(5)
_cell_measurement_reflns_used 6492
_cell_measurement_temperature 293(2)
_cell_measurement_theta_max 27.4797
_cell_measurement_theta_min 3.1148
_cell_volume 3186(2)
_computing_cell_refinement 'CrystalClear (Rigaku/MSC Inc., 2005)'
_computing_data_collection 'CrystalClear (Rigaku/MSC Inc., 2005)'
_computing_data_reduction 'CrystalClear (Rigaku/MSC Inc., 2005)'
_computing_structure_refinement 'SHELXL-97 (Sheldrick, 1997)'
_computing_structure_solution 'SHELXS-97 (Sheldrick, 1990)'
_diffrn_ambient_temperature 293(2)
_diffrn_detector_area_resol_mean 14.6306
_diffrn_measured_fraction_theta_full 0.989
_diffrn_measured_fraction_theta_max 0.989
_diffrn_measurement_device_type 'Mercury CCD'
_diffrn_measurement_method CCD_Profile_fitting
_diffrn_radiation_monochromator graphite
_diffrn_radiation_source 'Rotating Anode'
_diffrn_radiation_type MoK\a
_diffrn_radiation_wavelength 0.71073
_diffrn_reflns_av_R_equivalents 0.0448
_diffrn_reflns_av_sigmaI/netI 0.0450
_diffrn_reflns_limit_h_max 18
_diffrn_reflns_limit_h_min -18
_diffrn_reflns_limit_k_max 20
_diffrn_reflns_limit_k_min -19
_diffrn_reflns_limit_l_max 17
_diffrn_reflns_limit_l_min -18
_diffrn_reflns_number 24428
_diffrn_reflns_theta_full 27.49
_diffrn_reflns_theta_max 27.49
_diffrn_reflns_theta_min 2.36
_diffrn_standards_number 7515
_exptl_absorpt_coefficient_mu 10.342
_exptl_absorpt_correction_T_max 1.0000
_exptl_absorpt_correction_T_min 0.5403
_exptl_absorpt_correction_type multi-scan
_exptl_absorpt_process_details 'CrystalClear (Rigaku/MSC Inc., 2005)'
_exptl_crystal_colour red
_exptl_crystal_density_diffrn 2.475
_exptl_crystal_density_method 'not measured'
_exptl_crystal_description Lathe
_exptl_crystal_F_000 2168
_exptl_crystal_size_max 0.21
_exptl_crystal_size_mid 0.20
_exptl_crystal_size_min 0.15
_refine_diff_density_max 0.960
_refine_diff_density_min -1.341
_refine_diff_density_rms 0.181
_refine_ls_extinction_method none
_refine_ls_goodness_of_fit_ref 1.056
_refine_ls_hydrogen_treatment constr
_refine_ls_matrix_type full
_refine_ls_number_parameters 277
_refine_ls_number_reflns 7259
_refine_ls_number_restraints 4
_refine_ls_restrained_S_all 1.058
_refine_ls_R_factor_all 0.0661
_refine_ls_R_factor_gt 0.0481
_refine_ls_shift/su_max 0.001
_refine_ls_shift/su_mean 0.000
_refine_ls_structure_factor_coef Fsqd
_refine_ls_weighting_details 'calc w=1/[\s^2^(Fo^2^)+(0.0550P)^2^+4.0000P] where P=(Fo^2^+2Fc^2^)/3'
_refine_ls_weighting_scheme calc
_refine_ls_wR_factor_gt 0.1075
_refine_ls_wR_factor_ref 0.1190
_reflns_number_gt 5697
_reflns_number_total 7259
_reflns_threshold_expression >2sigma(I)
_cod_data_source_file c2cc37051d.txt
_cod_data_source_block compound-2_JL9-10E
_cod_original_sg_symbol_H-M 'P 21/c'
_cod_database_code 7108720

loop_
_symmetry_equiv_pos_as_xyz
'x, y, z'
'-x, y+1/2, -z+1/2'
'-x, -y, -z'
'x, -y-1/2, z-1/2'

loop_
_atom_site_label
_atom_site_type_symbol
_atom_site_fract_x
_atom_site_fract_y
_atom_site_fract_z
_atom_site_U_iso_or_equiv
_atom_site_adp_type
_atom_site_occupancy
_atom_site_symmetry_multiplicity
_atom_site_calc_flag
_atom_site_refinement_flags
Sn1 Sn 0.73657(3) 0.00865(3) 0.72971(3) 0.03781(13) Uani 1 1 d .
Sn2 Sn 0.61177(3) 0.00547(3) 0.94020(3) 0.03692(13) Uani 1 1 d U
Sn3 Sn 0.88660(3) 0.01536(3) 0.94891(4) 0.03986(14) Uani 1 1 d .
Se1 Se 0.73082(6) -0.10948(5) 0.84999(6) 0.0491(2) Uani 1 1 d .
Se2 Se 0.60026(5) 0.09685(5) 0.79225(5) 0.04343(19) Uani 1 1 d .
Se3 Se 0.88330(5) 0.08906(5) 0.79211(6) 0.0510(2) Uani 1 1 d .
Se4 Se 0.75164(5) 0.04077(5) 1.05380(5) 0.04290(19) Uani 1 1 d .
Se5 Se 0.73066(6) -0.01876(6) 0.56410(6) 0.0541(2) Uani 1 1 d .
Se6 Se 0.50478(5) 0.11314(5) 1.03562(6) 0.04343(19) Uani 1 1 d U
Se7 Se 1.01418(5) 0.11725(5) 1.02719(6) 0.0472(2) Uani 1 1 d .
N1 N 0.2750(5) 0.1874(5) 0.8145(5) 0.0624(19) Uani 1 1 d .
N2 N 0.2048(5) 0.1627(5) 0.6832(5) 0.0651(19) Uani 1 1 d U
N3 N 0.5505(5) 0.1437(5) 1.4502(5) 0.0603(19) Uani 1 1 d .
N4 N 0.6499(5) 0.1632(5) 1.3446(6) 0.066(2) Uani 1 1 d .
C1 C 0.3333(7) 0.1377(7) 0.7641(9) 0.084(3) Uani 1 1 d .
H1A H 0.3929 0.1188 0.7838 0.100 Uiso 1 1 calc R
C2 C 0.2904(7) 0.1212(7) 0.6829(8) 0.074(3) Uani 1 1 d .
H2A H 0.3131 0.0882 0.6349 0.089 Uiso 1 1 calc R
C3 C 0.1967(6) 0.2019(6) 0.7640(6) 0.054(2) Uani 1 1 d .
C4 C 0.2911(10) 0.2207(8) 0.9084(8) 0.115(5) Uani 1 1 d .
H4A H 0.2498 0.2684 0.9178 0.172 Uiso 1 1 calc R
H4B H 0.3551 0.2395 0.9169 0.172 Uiso 1 1 calc R
H4C H 0.2792 0.1763 0.9527 0.172 Uiso 1 1 calc R
C5 C 0.1170(7) 0.2530(7) 0.7948(7) 0.085(3) Uani 1 1 d .
H5A H 0.0791 0.2713 0.7414 0.128 Uiso 1 1 calc R
H5B H 0.1402 0.3026 0.8285 0.128 Uiso 1 1 calc R
H5C H 0.0799 0.2186 0.8344 0.128 Uiso 1 1 calc R
C6 C 0.1390(7) 0.1706(6) 0.5973(7) 0.078(3) Uani 1 1 d DU
H6A H 0.1124 0.2279 0.5934 0.093 Uiso 1 1 calc R
H6B H 0.1730 0.1601 0.5415 0.093 Uiso 1 1 calc R
C7 C 0.0625(7) 0.1047(8) 0.6057(8) 0.091(3) Uani 1 1 d DU
H7A H 0.0331 0.1110 0.6648 0.109 Uiso 1 1 calc R
H7B H 0.0880 0.0471 0.6022 0.109 Uiso 1 1 calc R
C8 C -0.0107(9) 0.1210(8) 0.5231(9) 0.111(4) Uani 1 1 d U
H8A H -0.0668 0.0889 0.5330 0.167 Uiso 1 1 calc R
H8B H 0.0152 0.1029 0.4658 0.167 Uiso 1 1 calc R
H8C H -0.0254 0.1812 0.5196 0.167 Uiso 1 1 calc R
C9 C 0.5128(8) 0.1090(8) 1.3704(8) 0.092(4) Uani 1 1 d .
H9A H 0.4546 0.0824 1.3628 0.110 Uiso 1 1 calc R
C10 C 0.5750(7) 0.1203(8) 1.3045(7) 0.088(4) Uani 1 1 d .
H10A H 0.5683 0.1023 1.2428 0.106 Uiso 1 1 calc R
C11 C 0.6363(6) 0.1755(5) 1.4339(7) 0.057(2) Uani 1 1 d .
C12 C 0.5089(7) 0.1399(6) 1.5403(7) 0.075(3) Uani 1 1 d .
H12A H 0.5037 0.1970 1.5648 0.112 Uiso 1 1 calc R
H12B H 0.5479 0.1058 1.5822 0.112 Uiso 1 1 calc R
H12C H 0.4477 0.1144 1.5334 0.112 Uiso 1 1 calc R
C13 C 0.6994(7) 0.2192(6) 1.5016(7) 0.079(3) Uani 1 1 d .
H13A H 0.7279 0.2675 1.4723 0.119 Uiso 1 1 calc R
H13B H 0.7473 0.1800 1.5240 0.119 Uiso 1 1 calc R
H13C H 0.6644 0.2389 1.5528 0.119 Uiso 1 1 calc R
C14 C 0.7363(7) 0.1834(7) 1.2973(7) 0.080(3) Uani 1 1 d .
H14A H 0.7621 0.2370 1.3217 0.096 Uiso 1 1 calc R
H14B H 0.7212 0.1913 1.2313 0.096 Uiso 1 1 calc R
C15 C 0.8088(7) 0.1140(7) 1.3098(8) 0.077(3) Uani 1 1 d .
H15A H 0.8204 0.1029 1.3758 0.093 Uiso 1 1 calc R
H15B H 0.7849 0.0614 1.2811 0.093 Uiso 1 1 calc R
C16 C 0.8989(7) 0.1377(9) 1.2679(8) 0.099(4) Uani 1 1 d .
H16A H 0.9421 0.0906 1.2746 0.149 Uiso 1 1 calc R
H16B H 0.9250 0.1874 1.2992 0.149 Uiso 1 1 calc R
H16C H 0.8874 0.1505 1.2031 0.149 Uiso 1 1 calc R

loop_
_atom_site_aniso_label
_atom_site_aniso_U_11
_atom_site_aniso_U_22
_atom_site_aniso_U_33
_atom_site_aniso_U_23
_atom_site_aniso_U_13
_atom_site_aniso_U_12
Sn1 0.0316(2) 0.0487(3) 0.0335(3) -0.0004(2) 0.00550(19) 0.0021(2)
Sn2 0.0214(2) 0.0508(3) 0.0388(3) 0.0043(2) 0.00491(19) -0.00103(19)
Sn3 0.0237(2) 0.0521(3) 0.0439(3) 0.0047(2) 0.0040(2) 0.0056(2)
Se1 0.0562(5) 0.0443(4) 0.0482(5) 0.0048(3) 0.0185(4) 0.0131(3)
Se2 0.0354(4) 0.0532(4) 0.0420(4) 0.0075(3) 0.0057(3) 0.0122(3)
Se3 0.0368(4) 0.0651(5) 0.0511(5) 0.0137(4) 0.0030(3) -0.0128(4)
Se4 0.0263(3) 0.0614(5) 0.0410(4) -0.0089(3) 0.0022(3) 0.0005(3)
Se5 0.0607(5) 0.0661(5) 0.0362(4) -0.0068(4) 0.0083(4) -0.0015(4)
Se6 0.0316(3) 0.0445(4) 0.0551(5) -0.0062(3) 0.0119(3) -0.0031(3)
Se7 0.0330(4) 0.0421(4) 0.0659(5) -0.0065(4) -0.0021(3) 0.0015(3)
N1 0.065(5) 0.056(4) 0.064(5) -0.001(4) -0.009(4) 0.008(4)
N2 0.051(4) 0.080(5) 0.065(4) -0.015(4) 0.005(3) -0.002(4)
N3 0.058(4) 0.063(4) 0.059(5) 0.013(4) -0.005(4) -0.012(4)
N4 0.054(4) 0.080(5) 0.064(5) 0.014(4) -0.001(4) -0.011(4)
C1 0.054(6) 0.077(7) 0.119(10) 0.005(7) 0.000(6) 0.012(5)
C2 0.061(6) 0.087(7) 0.076(7) 0.000(6) 0.025(5) 0.019(5)
C3 0.047(4) 0.064(5) 0.052(5) 0.005(4) 0.008(4) 0.004(4)
C4 0.164(13) 0.086(8) 0.089(9) -0.020(7) -0.061(9) 0.029(8)
C5 0.065(6) 0.100(8) 0.094(8) -0.012(6) 0.040(6) 0.019(6)
C6 0.096(8) 0.077(6) 0.059(6) 0.007(5) -0.004(4) -0.006(6)
C7 0.064(6) 0.129(10) 0.079(7) 0.001(7) 0.012(5) -0.010(6)
C8 0.094(9) 0.107(10) 0.129(11) -0.006(8) -0.032(7) -0.012(7)
C9 0.062(6) 0.131(10) 0.081(8) -0.007(7) -0.015(6) -0.036(7)
C10 0.069(7) 0.137(10) 0.059(7) -0.001(6) -0.008(5) -0.034(7)
C11 0.047(5) 0.049(5) 0.074(6) 0.005(4) -0.011(4) 0.000(4)
C12 0.078(7) 0.073(6) 0.075(7) 0.014(5) 0.014(5) -0.003(5)
C13 0.074(7) 0.067(6) 0.096(8) -0.018(6) -0.018(6) 0.001(5)
C14 0.071(7) 0.087(7) 0.083(7) 0.018(6) 0.009(6) -0.009(6)
C15 0.070(7) 0.087(7) 0.076(7) 0.004(6) 0.013(5) -0.006(6)
C16 0.064(7) 0.142(11) 0.093(8) -0.011(8) 0.029(6) -0.013(7)

loop_
_atom_type_symbol
_atom_type_description
_atom_type_scat_dispersion_real
_atom_type_scat_dispersion_imag
_atom_type_scat_source
C C 0.0033 0.0016 'International Tables Vol C Tables 4.2.6.8 and 6.1.1.4'
H H 0.0000 0.0000 'International Tables Vol C Tables 4.2.6.8 and 6.1.1.4'
N N 0.0061 0.0033 'International Tables Vol C Tables 4.2.6.8 and 6.1.1.4'
Se Se -0.0929 2.2259 'International Tables Vol C Tables 4.2.6.8 and 6.1.1.4'
Sn Sn -0.6537 1.4246 'International Tables Vol C Tables 4.2.6.8 and 6.1.1.4'

loop_
_geom_angle_atom_site_label_1
_geom_angle_atom_site_label_2
_geom_angle_atom_site_label_3
_geom_angle
_geom_angle_site_symmetry_1
Se5 Sn1 Se1 123.05(4) .
Se5 Sn1 Se3 114.85(3) .
Se1 Sn1 Se3 99.66(4) .
Se5 Sn1 Se2 116.51(4) .
Se1 Sn1 Se2 95.64(3) .
Se3 Sn1 Se2 103.64(4) .
Se6 Sn2 Se2 120.35(4) 3_657
Se6 Sn2 Se4 124.41(4) 3_657
Se2 Sn2 Se4 115.20(3) .
Se6 Sn2 Se6 89.46(4) 3_657
Se2 Sn2 Se6 93.62(4) .
Se4 Sn2 Se6 89.17(4) .
Se6 Sn2 Se1 90.90(4) 3_657
Se2 Sn2 Se1 89.18(3) .
Se4 Sn2 Se1 87.78(4) .
Se6 Sn2 Se1 176.53(3) .
Se7 Sn3 Se3 118.67(4) 3_757
Se7 Sn3 Se4 119.05(4) 3_757
Se3 Sn3 Se4 118.56(4) .
Se7 Sn3 Se7 93.55(4) 3_757
Se3 Sn3 Se7 95.26(4) .
Se4 Sn3 Se7 100.49(4) .
Sn1 Se1 Sn2 83.93(3) .
Sn2 Se2 Sn1 88.57(3) .
Sn3 Se3 Sn1 94.07(3) .
Sn3 Se4 Sn2 100.22(4) .
Sn2 Se6 Sn2 90.54(4) 3_657
Sn3 Se7 Sn3 86.45(4) 3_757
C3 N1 C1 109.0(8) .
C3 N1 C4 122.7(9) .
C1 N1 C4 128.3(10) .
C3 N2 C2 109.5(8) .
C3 N2 C6 127.0(8) .
C2 N2 C6 123.1(8) .
C11 N3 C9 108.9(8) .
C11 N3 C12 125.6(8) .
C9 N3 C12 125.3(8) .
C11 N4 C10 109.5(8) .
C11 N4 C14 125.7(8) .
C10 N4 C14 124.5(9) .
C2 C1 N1 108.1(9) .
C2 C1 H1A 126.0 .
N1 C1 H1A 126.0 .
C1 C2 N2 106.2(9) .
C1 C2 H2A 126.9 .
N2 C2 H2A 126.9 .
N2 C3 N1 107.3(7) .
N2 C3 C5 127.9(9) .
N1 C3 C5 124.9(9) .
N1 C4 H4A 109.5 .
N1 C4 H4B 109.5 .
H4A C4 H4B 109.5 .
N1 C4 H4C 109.5 .
H4A C4 H4C 109.5 .
H4B C4 H4C 109.5 .
C3 C5 H5A 109.5 .
C3 C5 H5B 109.5 .
H5A C5 H5B 109.5 .
C3 C5 H5C 109.5 .
H5A C5 H5C 109.5 .
H5B C5 H5C 109.5 .
C7 C6 N2 107.5(8) .
C7 C6 H6A 110.2 .
N2 C6 H6A 110.2 .
C7 C6 H6B 110.2 .
N2 C6 H6B 110.2 .
H6A C6 H6B 108.5 .
C6 C7 C8 106.8(9) .
C6 C7 H7A 110.4 .
C8 C7 H7A 110.4 .
C6 C7 H7B 110.4 .
C8 C7 H7B 110.4 .
H7A C7 H7B 108.6 .
C7 C8 H8A 109.5 .
C7 C8 H8B 109.5 .
H8A C8 H8B 109.5 .
C7 C8 H8C 109.5 .
H8A C8 H8C 109.5 .
H8B C8 H8C 109.5 .
C10 C9 N3 107.3(9) .
C10 C9 H9A 126.3 .
N3 C9 H9A 126.3 .
C9 C10 N4 107.2(9) .
C9 C10 H10A 126.4 .
N4 C10 H10A 126.4 .
N4 C11 N3 107.0(8) .
N4 C11 C13 126.8(9) .
N3 C11 C13 126.1(9) .
N3 C12 H12A 109.5 .
N3 C12 H12B 109.5 .
H12A C12 H12B 109.5 .
N3 C12 H12C 109.5 .
H12A C12 H12C 109.5 .
H12B C12 H12C 109.5 .
C11 C13 H13A 109.5 .
C11 C13 H13B 109.5 .
H13A C13 H13B 109.5 .
C11 C13 H13C 109.5 .
H13A C13 H13C 109.5 .
H13B C13 H13C 109.5 .
N4 C14 C15 112.3(8) .
N4 C14 H14A 109.1 .
C15 C14 H14A 109.1 .
N4 C14 H14B 109.1 .
C15 C14 H14B 109.1 .
H14A C14 H14B 107.9 .
C16 C15 C14 112.1(9) .
C16 C15 H15A 109.2 .
C14 C15 H15A 109.2 .
C16 C15 H15B 109.2 .
C14 C15 H15B 109.2 .
H15A C15 H15B 107.9 .
C15 C16 H16A 109.5 .
C15 C16 H16B 109.5 .
H16A C16 H16B 109.5 .
C15 C16 H16C 109.5 .
H16A C16 H16C 109.5 .
H16B C16 H16C 109.5 .

loop_
_geom_bond_atom_site_label_1
_geom_bond_atom_site_label_2
_geom_bond_distance
_geom_bond_site_symmetry_2
Sn1 Se5 2.4163(13) .
Sn1 Se1 2.5267(11) .
Sn1 Se3 2.5636(12) .
Sn1 Se2 2.5770(10) .
Sn2 Se6 2.5188(11) 3_657
Sn2 Se2 2.5567(11) .
Sn2 Se4 2.5767(11) .
Sn2 Se6 2.6863(10) .
Sn2 Se1 2.8239(11) .
Sn3 Se7 2.5155(11) 3_757
Sn3 Se3 2.5272(12) .
Sn3 Se4 2.5334(11) .
Sn3 Se7 2.6257(11) .
Se6 Sn2 2.5188(11) 3_657
Se7 Sn3 2.5155(11) 3_757
N1 C3 1.322(10) .
N1 C1 1.369(12) .
N1 C4 1.455(12) .
N2 C3 1.322(10) .
N2 C2 1.382(11) .
N2 C6 1.520(12) .
N3 C11 1.352(10) .
N3 C9 1.356(12) .
N3 C12 1.450(11) .
N4 C11 1.321(11) .
N4 C10 1.365(12) .
N4 C14 1.471(11) .
C1 C2 1.318(14) .
C1 H1A 0.9300 .
C2 H2A 0.9300 .
C3 C5 1.472(11) .
C4 H4A 0.9600 .
C4 H4B 0.9600 .
C4 H4C 0.9600 .
C5 H5A 0.9600 .
C5 H5B 0.9600 .
C5 H5C 0.9600 .
C6 C7 1.506(8) .
C6 H6A 0.9700 .
C6 H6B 0.9700 .
C7 C8 1.565(15) .
C7 H7A 0.9700 .
C7 H7B 0.9700 .
C8 H8A 0.9600 .
C8 H8B 0.9600 .
C8 H8C 0.9600 .
C9 C10 1.340(14) .
C9 H9A 0.9300 .
C10 H10A 0.9300 .
C11 C13 1.461(12) .
C12 H12A 0.9600 .
C12 H12B 0.9600 .
C12 H12C 0.9600 .
C13 H13A 0.9600 .
C13 H13B 0.9600 .
C13 H13C 0.9600 .
C14 C15 1.500(14) .
C14 H14A 0.9700 .
C14 H14B 0.9700 .
C15 C16 1.492(13) .
C15 H15A 0.9700 .
C15 H15B 0.9700 .
C16 H16A 0.9600 .
C16 H16B 0.9600 .
C16 H16C 0.9600 .
